data_7127655
loop_
_publ_author_name
'Griggs, Samuel D.'
'Martin-Roncero, Alejandro'
'Nelson, Adam'
'Marsden, Stephen P.'

_publ_section_title
;
 Regioselective side-chain amination of 2-alkyl azacycles by radical
 translocation: total synthesis of tetraponerine T8.
;
_journal_issue 7
_journal_name_full 'Chemical communications (Cambridge, England)'
_journal_page_first 919
_journal_page_last 922
_journal_paper_doi 10.1039/d0cc07625b
_journal_volume 57
_journal_year 2021
_chemical_formula_moiety 'C8 H17 N2 O2 S'
_chemical_formula_sum 'C8 H17 N2 O2 S'
_chemical_formula_weight 205.29
_space_group_crystal_system monoclinic
_space_group_IT_number 14
_space_group_name_Hall '-P 2ybc'
_space_group_name_H-M_alt 'P 1 21/c 1'
_atom_sites_solution_hydrogens mixed
_atom_sites_solution_primary dual
_audit_creation_date 2019-04-09
_audit_creation_method
;
Olex2 1.2
(compiled 2018.05.29 svn.r3508 for OlexSys, GUI svn.r5506)
;
_audit_update_record
;
2020-11-19 deposited with the CCDC.	2020-12-18 downloaded from the CCDC.
;
_cell_angle_alpha 90
_cell_angle_beta 104.737(11)
_cell_angle_gamma 90
_cell_formula_units_Z 4
_cell_length_a 8.4270(10)
_cell_length_b 13.1722(12)
_cell_length_c 9.2077(10)
_cell_measurement_reflns_used 2389
_cell_measurement_temperature 125.01(10)
_cell_measurement_theta_max 72.2620
_cell_measurement_theta_min 5.9770
_cell_volume 988.45(19)
_computing_cell_refinement 'CrysAlisPro 1.171.39.43c (Rigaku OD, 2018)'
_computing_data_collection 'CrysAlisPro 1.171.39.43c (Rigaku OD, 2018)'
_computing_data_reduction 'CrysAlisPro 1.171.39.43c (Rigaku OD, 2018)'
_computing_molecular_graphics 'Olex2 (Dolomanov et al., 2009)'
_computing_publication_material 'Olex2 (Dolomanov et al., 2009)'
_computing_structure_refinement 'ShelXL (Sheldrick, 2015)'
_computing_structure_solution 'ShelXT (Sheldrick, 2015)'
_diffrn_ambient_environment N~2~
_diffrn_ambient_temperature 125.01(10)
_diffrn_detector 'CCD plate'
_diffrn_detector_area_resol_mean 5.3095
_diffrn_detector_type Atlas
_diffrn_measured_fraction_theta_full 0.996
_diffrn_measured_fraction_theta_max 0.979
_diffrn_measurement_details
;
List of Runs (angles in degrees, time in seconds):

  # Type    Start    End  Width  t~exp~   \w     \q     \k     \f   Frames
#--------------------------------------------------------------------------
  1  \w   -114.00 -19.00   1.00   15.00    --  -40.79 -57.00-120.00   95
  2  \w    -69.00  27.00   1.00   15.00    --  -40.79  57.00  30.00   96
  3  \w     20.00  69.00   1.00   15.00    --   40.79 -64.00  53.25   49
  4  \w     11.00  37.00   1.00   15.00    --   40.79  64.00 -38.75   26
  5  \w     36.00  71.00   1.00   15.00    --   40.79 -65.00  12.36   35
  6  \w    -15.00  12.00   1.00   15.00    --   40.79 -62.00  95.40   27
  7  \w    -16.00  67.00   1.00   15.00    --   40.79 -65.00 153.76   83
  8  \w     34.00  61.00   1.00   15.00    --   40.79 -62.00  95.40   27
  9  \w     70.00 112.00   1.00   15.00    --   40.79  64.00 -38.75   42
 10  \w     46.00  71.00   1.00   15.00    --   40.79 -65.00 -65.55   25
 11  \w     69.00  96.00   1.00   60.00    --  106.02 -65.00-123.20   27
 12  \w     33.00  96.00   1.00   60.00    --  106.02 -65.00 -72.94   63
 13  \w     68.00 134.00   1.00   60.00    --  106.02 -30.00  60.00   66
 14  \w     55.00 100.00   1.00   60.00    --  106.02 -65.00-141.98   45
 15  \w     42.00 103.00   1.00   60.00    --  106.02 -65.00  98.58   61
 16  \w     70.00 123.00   1.00   60.00    --  106.02 -65.00 169.15   53
 17  \w     73.00 100.00   1.00   60.00    --  106.02 -65.00 -52.96   27
 18  \w     80.00 177.00   1.00   60.00    --  106.02  45.00 120.00   97
 19  \w     81.00 134.00   1.00   60.00    --  106.02  45.00-120.00   53
 20  \w     66.00  95.00   1.00   60.00    --  106.02 -65.00 137.15   29
 21  \w     39.00  92.00   1.00   60.00    --  106.02 -65.00 -12.20   53
 22  \w     65.00  90.00   1.00   60.00    --  106.02 -65.00 -92.55   25
 23  \w     79.00 177.00   1.00   60.00    --  106.02  61.00  60.00   98
 24  \w     67.00  94.00   1.00   60.00    --  106.02 -65.00  59.89   27
 25  \w     79.00 152.00   1.00   60.00    --  106.02  30.00  30.00   73
 26  \w     70.00 105.00   1.00   60.00    --  106.02 -65.00  11.13   35
 27  \w     69.00  96.00   1.00   60.00    --  106.02 -65.00  43.16   27
;
_diffrn_measurement_device 'four-circle diffractometer'
_diffrn_measurement_device_type 'SuperNova, Dual, Cu at home/near, Atlas'
_diffrn_measurement_method '\w scans'
_diffrn_orient_matrix_type 'CrysAlisPro convention (1999,Acta A55,543-557)'
_diffrn_orient_matrix_UB_11 -0.1886124000
_diffrn_orient_matrix_UB_12 0.0062135000
_diffrn_orient_matrix_UB_13 -0.0482501000
_diffrn_orient_matrix_UB_21 -0.0022718000
_diffrn_orient_matrix_UB_22 0.0289035000
_diffrn_orient_matrix_UB_23 0.1616921000
_diffrn_orient_matrix_UB_31 0.0110250000
_diffrn_orient_matrix_UB_32 0.1131351000
_diffrn_orient_matrix_UB_33 -0.0385823000
_diffrn_radiation_monochromator mirror
_diffrn_radiation_probe x-ray
_diffrn_radiation_type CuK\a
_diffrn_radiation_wavelength 1.54184
_diffrn_reflns_av_unetI/netI 0.0495
_diffrn_reflns_Laue_measured_fraction_full 0.996
_diffrn_reflns_Laue_measured_fraction_max 0.979
_diffrn_reflns_limit_h_max 10
_diffrn_reflns_limit_h_min -10
_diffrn_reflns_limit_k_max 15
_diffrn_reflns_limit_k_min -15
_diffrn_reflns_limit_l_max 10
_diffrn_reflns_limit_l_min -11
_diffrn_reflns_number 3369
_diffrn_reflns_point_group_measured_fraction_full 0.996
_diffrn_reflns_point_group_measured_fraction_max 0.979
_diffrn_reflns_theta_full 67.684
_diffrn_reflns_theta_max 73.650
_diffrn_reflns_theta_min 5.428
_diffrn_source 'micro-focus sealed X-ray tube'
_diffrn_source_type 'SuperNova (Cu) X-ray Source'
_exptl_absorpt_coefficient_mu 2.693
_exptl_absorpt_correction_T_max 0.964
_exptl_absorpt_correction_T_min 0.626
_exptl_absorpt_correction_type gaussian
_exptl_absorpt_process_details
;
CrysAlisPro 1.171.39.43c (Rigaku Oxford Diffraction, 2018)
Numerical absorption correction based on gaussian integration over
			a multifaceted crystal model
Empirical absorption correction using spherical harmonics,
 implemented in SCALE3 ABSPACK scaling algorithm.
;
_exptl_crystal_colour colourless
_exptl_crystal_colour_primary colourless
_exptl_crystal_density_diffrn 1.380
_exptl_crystal_description needle
_exptl_crystal_F_000 444
_exptl_crystal_size_max 0.38
_exptl_crystal_size_mid 0.02
_exptl_crystal_size_min 0.02
_refine_diff_density_max 0.577
_refine_diff_density_min -0.590
_refine_diff_density_rms 0.081
_refine_ls_extinction_method none
_refine_ls_goodness_of_fit_ref 1.106
_refine_ls_hydrogen_treatment mixed
_refine_ls_matrix_type full
_refine_ls_number_parameters 210
_refine_ls_number_reflns 3369
_refine_ls_number_restraints 203
_refine_ls_restrained_S_all 1.084
_refine_ls_R_factor_all 0.0947
_refine_ls_R_factor_gt 0.0741
_refine_ls_shift/su_max 0.000
_refine_ls_shift/su_mean 0.000
_refine_ls_structure_factor_coef Fsqd
_refine_ls_weighting_details 'w=1/[\s^2^(Fo^2^)+(0.1318P)^2^+0.0586P] where P=(Fo^2^+2Fc^2^)/3'
_refine_ls_weighting_scheme calc
_refine_ls_wR_factor_gt 0.2024
_refine_ls_wR_factor_ref 0.2113
_reflns_Friedel_coverage 0.000
_reflns_number_gt 2464
_reflns_number_total 3369
_reflns_threshold_expression 'I > 2\s(I)'
_twin_special_details
;
Component 2 rotated by 179.9320\% 
 around [-0.23 -0.00 0.97] (reciprocal) or [-0.00 0.00 1.00] (direct)
;
_cod_data_source_file d0cc07625b2.cif
_cod_data_source_block sg_2_64_twin1_hklf4
_cod_depositor_comments 'Adding full bibliography for 7127654--7127656.cif.'
_cod_database_code 7127655
_shelx_shelxl_version_number 2014/7
_chemical_oxdiff_formula 'C32  H68  N8  O8  S4  '
_shelx_space_group_comment
;
The symmetry employed for this shelxl refinement is uniquely defined
by the following loop, which should always be used as a source of
symmetry information in preference to the above space-group names.
They are only intended as comments.
;
_shelx_estimated_absorpt_t_max 0.948
_shelx_estimated_absorpt_t_min 0.428
_olex2_refinement_description
;
1. Twinned data refinement
 Scales: 0.549(3)
 0.451(3)
2. Fixed Uiso
 At 1.2 times of:
  All C(H) groups, All C(H,H) groups, All C(H,H,H,H) groups
 At 1.5 times of:
  All C(H,H,H) groups
3. Restrained distances
 N1A-H1A
 1 with sigma of 0.01
 N1B-H1B
 1 with sigma of 0.01
4. Rigid body (RIGU) restrains
 C8B, S1, N2, N1A, N1B, O1, O2, O2A, O1A, C3A, C3B, C7A, C7B, C1A, C1B, C2,
 C4A, C4B, C6, C8A, C5A, C5B
 with sigma for 1-2 distances of 0.004 and sigma for 1-3 distances of 0.004
5. Others
 Fixed Sof: H2AA(0.5) H2AB(0.5) H2BC(0.5) H2BD(0.5) H6AA(0.5) H6AB(0.5)
 H6BC(0.5) H6BD(0.5) C8B(0.5) H8BA(0.5) H8BB(0.5) H8BC(0.5) N1A(0.5) C3A(0.5)
 H3A(0.5) N1B(0.5) C3B(0.5) H3B(0.5) C5A(0.5) H5AA(0.5) H5AB(0.5) C5B(0.5)
 H5BA(0.5) H5BB(0.5) C1A(0.5) H1AA(0.5) C4B(0.5) H4BA(0.5) H4BB(0.5) C4A(0.5)
 H4AA(0.5) H4AB(0.5) C1B(0.5) H1BA(0.5) O1(0.5) O2(0.5) O2A(0.5) O1A(0.5)
 C7A(0.5) H7AA(0.5) H7AB(0.5) C7B(0.5) H7BA(0.5) H7BB(0.5) C8A(0.5) H8AA(0.5)
 H8AB(0.5) H8AC(0.5)
6.a Ternary CH refined with riding coordinates:
 C3A(H3A), C3B(H3B), C1A(H1AA), C1B(H1BA)
6.b Secondary CH2 refined with riding coordinates:
 C2(H2AA,H2AB), C2(H2BC,H2BD), C6(H6AA,H6AB), C6(H6BC,H6BD), C5A(H5AA,H5AB),
 C5B(H5BA,H5BB), C4B(H4BA,H4BB), C4A(H4AA,H4AB), C7A(H7AA,H7AB), C7B(H7BA,H7BB)
6.c Idealised Me refined as rotating group:
 C8B(H8BA,H8BB,H8BC), C8A(H8AA,H8AB,H8AC)
;
_olex2_submission_special_instructions 'No special instructions were received'
_oxdiff_exptl_absorpt_empirical_details
;
Empirical correction (ABSPACK) includes:
- Absorption correction using spherical harmonics
- Frame scaling
;
_oxdiff_exptl_absorpt_empirical_full_max 1.919
_oxdiff_exptl_absorpt_empirical_full_min 0.509
_oxdiff_twin_integration_method simultaneous
_oxdiff_twin_items 2

loop_
_space_group_symop_operation_xyz
'x, y, z'
'-x, y+1/2, -z+1/2'
'-x, -y, -z'
'x, -y-1/2, z-1/2'

loop_
_atom_site_label
_atom_site_type_symbol
_atom_site_fract_x
_atom_site_fract_y
_atom_site_fract_z
_atom_site_U_iso_or_equiv
_atom_site_adp_type
_atom_site_occupancy
_atom_site_site_symmetry_order
_atom_site_calc_flag
_atom_site_refinement_flags_posn
_atom_site_refinement_flags_adp
_atom_site_refinement_flags_occupancy
_atom_site_disorder_assembly
_atom_site_disorder_group
S1 S 0.73709(14) 0.82877(7) 0.66492(12) 0.0293(4) Uani 1 1 d . U . . .
N2 N 0.5438(5) 0.7908(3) 0.6164(5) 0.0344(9) Uani 1 1 d . U . . .
C2 C 0.6269(6) 0.6094(3) 0.6371(7) 0.0371(10) Uani 1 1 d . U . . .
H2AA H 0.6113 0.6032 0.5294 0.045 Uiso 0.5 1 calc R . P A 1
H2AB H 0.6021 0.5443 0.6755 0.045 Uiso 0.5 1 calc R . P A 1
H2BC H 0.6094 0.6028 0.7368 0.045 Uiso 0.5 1 calc R . P B 2
H2BD H 0.6018 0.5445 0.5867 0.045 Uiso 0.5 1 calc R . P B 2
C6 C 0.2550(6) 0.8441(4) 0.5448(6) 0.0458(12) Uani 1 1 d . U . . .
H6AA H 0.2403 0.8452 0.4368 0.055 Uiso 0.5 1 calc R . P C 1
H6AB H 0.1833 0.8951 0.5699 0.055 Uiso 0.5 1 calc R . P C 1
H6BC H 0.2309 0.8416 0.6423 0.055 Uiso 0.5 1 calc R . P D 2
H6BD H 0.1873 0.8972 0.4873 0.055 Uiso 0.5 1 calc R . P D 2
C8B C 0.912(3) 0.5513(19) 0.720(3) 0.036(4) Uani 0.5 1 d . U P E 2
H8BA H 0.9001 0.5393 0.8198 0.055 Uiso 0.5 1 calc GR . P E 2
H8BB H 1.0230 0.5694 0.7247 0.055 Uiso 0.5 1 calc GR . P E 2
H8BC H 0.8830 0.4908 0.6611 0.055 Uiso 0.5 1 calc GR . P E 2
N1A N 0.8470(9) 0.7317(6) 0.6365(8) 0.0261(14) Uani 0.5 1 d D U P F 1
C3A C 0.5106(10) 0.6916(6) 0.6712(10) 0.0251(15) Uani 0.5 1 d . U P G 1
H3A H 0.5221 0.6950 0.7797 0.030 Uiso 0.5 1 calc R . P G 1
N1B N 0.8378(9) 0.7295(6) 0.7402(10) 0.0327(15) Uani 0.5 1 d D U P E 2
C3B C 0.5025(11) 0.6951(7) 0.5440(10) 0.0308(19) Uani 0.5 1 d . U P G 2
H3B H 0.5179 0.6994 0.4422 0.037 Uiso 0.5 1 calc R . P G 2
C5A C 0.2089(13) 0.7417(8) 0.5914(12) 0.040(2) Uani 0.5 1 d . U P G 1
H5AA H 0.1060 0.7211 0.5235 0.047 Uiso 0.5 1 calc R . P G 1
H5AB H 0.1914 0.7468 0.6913 0.047 Uiso 0.5 1 calc R . P G 1
C5B C 0.2057(14) 0.7492(7) 0.4704(12) 0.040(2) Uani 0.5 1 d . U P G 2
H5BA H 0.1971 0.7567 0.3639 0.048 Uiso 0.5 1 calc R . P G 2
H5BB H 0.0985 0.7304 0.4825 0.048 Uiso 0.5 1 calc R . P G 2
C1A C 0.8150(14) 0.6404(9) 0.7152(14) 0.030(2) Uani 0.5 1 d . U P F 1
H1AA H 0.8316 0.6531 0.8229 0.036 Uiso 0.5 1 calc R . P F 1
C4B C 0.3272(17) 0.6665(12) 0.5335(18) 0.036(3) Uani 0.5 1 d . U P G 2
H4BA H 0.3168 0.6488 0.6329 0.044 Uiso 0.5 1 calc R . P G 2
H4BB H 0.2998 0.6067 0.4706 0.044 Uiso 0.5 1 calc R . P G 2
C4A C 0.3375(17) 0.6599(13) 0.5923(16) 0.035(3) Uani 0.5 1 d . U P G 1
H4AA H 0.3094 0.5997 0.6411 0.042 Uiso 0.5 1 calc R . P G 1
H4AB H 0.3341 0.6419 0.4894 0.042 Uiso 0.5 1 calc R . P G 1
C1B C 0.8020(14) 0.6344(9) 0.6507(16) 0.030(2) Uani 0.5 1 d . U P E 2
H1BA H 0.8169 0.6472 0.5502 0.036 Uiso 0.5 1 calc R . P E 2
O1 O 0.7777(9) 0.8477(6) 0.5286(8) 0.0365(15) Uani 0.5 1 d . U P F 2
O2 O 0.7596(10) 0.9064(7) 0.7785(8) 0.0415(17) Uani 0.5 1 d . U P F 2
O2A O 0.7626(8) 0.9098(6) 0.5662(7) 0.0330(14) Uani 0.5 1 d . U P F 1
O1A O 0.7773(9) 0.8503(6) 0.8212(8) 0.0326(14) Uani 0.5 1 d . U P F 1
C7A C 0.429(2) 0.8692(15) 0.621(2) 0.045(4) Uani 0.5 1 d . U P G 1
H7AA H 0.4598 0.9295 0.5741 0.053 Uiso 0.5 1 calc R . P G 1
H7AB H 0.4355 0.8855 0.7249 0.053 Uiso 0.5 1 calc R . P G 1
C7B C 0.427(2) 0.8739(13) 0.5676(17) 0.033(3) Uani 0.5 1 d . U P G 2
H7BA H 0.4424 0.9014 0.4744 0.040 Uiso 0.5 1 calc R . P G 2
H7BB H 0.4518 0.9275 0.6423 0.040 Uiso 0.5 1 calc R . P G 2
C8A C 0.934(3) 0.5581(19) 0.686(3) 0.034(4) Uani 0.5 1 d . U P F 1
H8AA H 0.9138 0.4955 0.7316 0.050 Uiso 0.5 1 calc GR . P F 1
H8AB H 1.0449 0.5793 0.7284 0.050 Uiso 0.5 1 calc GR . P F 1
H8AC H 0.9164 0.5484 0.5797 0.050 Uiso 0.5 1 calc GR . P F 1
H1A H 0.826(12) 0.731(7) 0.525(2) 0.08(3) Uiso 1 1 d D . . H 1
H1B H 0.80(3) 0.742(11) 0.836(13) 0.18(7) Uiso 1 1 d D . . I 2

loop_
_atom_site_aniso_label
_atom_site_aniso_U_11
_atom_site_aniso_U_22
_atom_site_aniso_U_33
_atom_site_aniso_U_23
_atom_site_aniso_U_13
_atom_site_aniso_U_12
S1 0.0374(6) 0.0239(6) 0.0259(5) -0.0019(4) 0.0066(4) -0.0059(4)
N2 0.0352(19) 0.0175(18) 0.047(2) 0.0025(16) 0.0030(16) -0.0009(13)
C2 0.035(2) 0.018(2) 0.059(3) -0.003(2) 0.0150(19) -0.0035(15)
C6 0.042(2) 0.042(3) 0.051(3) 0.008(2) 0.008(2) 0.0096(19)
C8B 0.026(6) 0.036(6) 0.046(12) -0.003(7) 0.007(6) -0.003(4)
N1A 0.035(4) 0.026(3) 0.017(3) -0.001(3) 0.007(3) -0.004(3)
C3A 0.035(4) 0.020(3) 0.022(4) 0.002(3) 0.010(3) -0.004(3)
N1B 0.036(4) 0.030(4) 0.030(4) -0.001(3) 0.006(3) -0.009(3)
C3B 0.032(4) 0.026(4) 0.034(5) -0.007(3) 0.008(3) -0.004(3)
C5A 0.033(4) 0.043(5) 0.042(5) 0.001(4) 0.010(4) 0.002(3)
C5B 0.034(4) 0.037(6) 0.048(6) 0.000(4) 0.009(4) 0.005(3)
C1A 0.034(4) 0.032(5) 0.023(5) -0.001(4) 0.006(4) 0.001(3)
C4B 0.029(4) 0.026(5) 0.053(9) 0.003(6) 0.007(5) -0.002(3)
C4A 0.030(4) 0.033(5) 0.041(8) 0.005(5) 0.006(4) -0.001(3)
C1B 0.029(4) 0.026(5) 0.035(6) -0.008(5) 0.008(4) 0.001(3)
O1 0.048(4) 0.023(4) 0.039(3) -0.003(3) 0.013(3) -0.005(3)
O2 0.062(5) 0.027(4) 0.034(4) -0.008(3) 0.010(3) -0.013(3)
O2A 0.045(4) 0.030(4) 0.025(3) 0.007(3) 0.010(2) -0.005(3)
O1A 0.046(4) 0.026(4) 0.025(3) -0.002(3) 0.009(2) -0.003(3)
C7A 0.045(5) 0.026(6) 0.058(11) 0.003(7) 0.007(6) 0.009(4)
C7B 0.041(5) 0.017(5) 0.042(9) 0.006(5) 0.011(5) 0.006(3)
C8A 0.037(8) 0.032(6) 0.034(9) 0.006(5) 0.013(5) 0.002(5)

loop_
_atom_type_symbol
_atom_type_description
_atom_type_scat_dispersion_real
_atom_type_scat_dispersion_imag
_atom_type_scat_source
C C 0.0181 0.0091 'International Tables Vol C Tables 4.2.6.8 and 6.1.1.4'
H H 0.0000 0.0000 'International Tables Vol C Tables 4.2.6.8 and 6.1.1.4'
N N 0.0311 0.0180 'International Tables Vol C Tables 4.2.6.8 and 6.1.1.4'
O O 0.0492 0.0322 'International Tables Vol C Tables 4.2.6.8 and 6.1.1.4'
S S 0.3331 0.5567 'International Tables Vol C Tables 4.2.6.8 and 6.1.1.4'

loop_
_exptl_crystal_face_index_h
_exptl_crystal_face_index_k
_exptl_crystal_face_index_l
_exptl_crystal_face_perp_dist
-2 8 0 0.0086
2 -8 0 0.0086
-1 0 6 0.1864
1 0 -6 0.1864
5 0 0 0.0085
-5 0 0 0.0085

loop_
_geom_angle_atom_site_label_1
_geom_angle_atom_site_label_2
_geom_angle_atom_site_label_3
_geom_angle
_geom_angle_site_symmetry_1
_geom_angle_site_symmetry_3
_geom_angle_publ_flag
N1A S1 N2 106.2(3) . . ?
N1B S1 N2 104.2(3) . . ?
O1 S1 N2 105.0(3) . . ?
O1 S1 N1B 107.8(5) . . ?
O1 S1 O2 120.4(5) . . ?
O2 S1 N2 110.5(4) . . ?
O2 S1 N1B 107.8(5) . . ?
O2A S1 N2 110.2(3) . . ?
O2A S1 N1A 107.1(4) . . ?
O1A S1 N2 107.4(3) . . ?
O1A S1 N1A 108.6(4) . . ?
O1A S1 O2A 116.9(4) . . ?
C3A N2 S1 116.2(4) . . ?
C3B N2 S1 120.0(4) . . ?
C3B N2 C7B 116.9(8) . . ?
C7A N2 S1 113.8(9) . . ?
C7A N2 C3A 116.7(9) . . ?
C7B N2 S1 113.3(7) . . ?
H2AA C2 H2AB 108.2 . . ?
H2BC C2 H2BD 107.8 . . ?
C3A C2 H2AA 109.8 . . ?
C3A C2 H2AB 109.8 . . ?
C3A C2 C1A 109.5(6) . . ?
C3B C2 H2BC 109.1 . . ?
C3B C2 H2BD 109.1 . . ?
C1A C2 H2AA 109.8 . . ?
C1A C2 H2AB 109.8 . . ?
C1B C2 H2BC 109.1 . . ?
C1B C2 H2BD 109.1 . . ?
C1B C2 C3B 112.6(7) . . ?
H6AA C6 H6AB 108.0 . . ?
H6BC C6 H6BD 107.2 . . ?
C5A C6 H6AA 109.4 . . ?
C5A C6 H6AB 109.4 . . ?
C5B C6 H6BC 108.0 . . ?
C5B C6 H6BD 108.0 . . ?
C5B C6 C7B 117.2(9) . . ?
C7A C6 H6AA 109.4 . . ?
C7A C6 H6AB 109.4 . . ?
C7A C6 C5A 111.2(9) . . ?
C7B C6 H6BC 108.0 . . ?
C7B C6 H6BD 108.0 . . ?
H8BA C8B H8BB 109.5 . . ?
H8BA C8B H8BC 109.5 . . ?
H8BB C8B H8BC 109.5 . . ?
C1B C8B H8BA 109.5 . . ?
C1B C8B H8BB 109.5 . . ?
C1B C8B H8BC 109.5 . . ?
S1 N1A H1A 102(5) . . ?
C1A N1A S1 112.3(7) . . ?
C1A N1A H1A 120(5) . . ?
N2 C3A C2 111.8(6) . . ?
N2 C3A H3A 109.6 . . ?
N2 C3A C4A 109.2(8) . . ?
C2 C3A H3A 109.6 . . ?
C4A C3A C2 107.0(8) . . ?
C4A C3A H3A 109.6 . . ?
S1 N1B H1B 91(10) . . ?
C1B N1B S1 115.7(7) . . ?
C1B N1B H1B 124(9) . . ?
N2 C3B C2 108.6(6) . . ?
N2 C3B H3B 108.6 . . ?
N2 C3B C4B 111.7(9) . . ?
C2 C3B H3B 108.6 . . ?
C4B C3B C2 110.5(8) . . ?
C4B C3B H3B 108.6 . . ?
C6 C5A H5AA 108.8 . . ?
C6 C5A H5AB 108.8 . . ?
C6 C5A C4A 113.7(9) . . ?
H5AA C5A H5AB 107.7 . . ?
C4A C5A H5AA 108.8 . . ?
C4A C5A H5AB 108.8 . . ?
C6 C5B H5BA 109.4 . . ?
C6 C5B H5BB 109.4 . . ?
C6 C5B C4B 111.1(10) . . ?
H5BA C5B H5BB 108.0 . . ?
C4B C5B H5BA 109.4 . . ?
C4B C5B H5BB 109.4 . . ?
C2 C1A H1AA 111.4 . . ?
N1A C1A C2 105.7(8) . . ?
N1A C1A H1AA 111.3 . . ?
N1A C1A C8A 106.3(11) . . ?
C8A C1A C2 110.5(14) . . ?
C8A C1A H1AA 111.4 . . ?
C3B C4B C5B 113.8(11) . . ?
C3B C4B H4BA 108.8 . . ?
C3B C4B H4BB 108.8 . . ?
C5B C4B H4BA 108.8 . . ?
C5B C4B H4BB 108.8 . . ?
H4BA C4B H4BB 107.7 . . ?
C3A C4A C5A 113.8(12) . . ?
C3A C4A H4AA 108.8 . . ?
C3A C4A H4AB 108.8 . . ?
C5A C4A H4AA 108.8 . . ?
C5A C4A H4AB 108.8 . . ?
H4AA C4A H4AB 107.7 . . ?
C2 C1B N1B 106.9(8) . . ?
C2 C1B H1BA 108.8 . . ?
C8B C1B C2 111.9(13) . . ?
C8B C1B N1B 111.7(14) . . ?
C8B C1B H1BA 108.8 . . ?
N1B C1B H1BA 108.8 . . ?
N2 C7A C6 114.9(14) . . ?
N2 C7A H7AA 108.6 . . ?
N2 C7A H7AB 108.6 . . ?
C6 C7A H7AA 108.6 . . ?
C6 C7A H7AB 108.6 . . ?
H7AA C7A H7AB 107.5 . . ?
N2 C7B C6 114.0(12) . . ?
N2 C7B H7BA 108.7 . . ?
N2 C7B H7BB 108.7 . . ?
C6 C7B H7BA 108.7 . . ?
C6 C7B H7BB 108.8 . . ?
H7BA C7B H7BB 107.6 . . ?
C1A C8A H8AA 109.5 . . ?
C1A C8A H8AB 109.5 . . ?
C1A C8A H8AC 109.5 . . ?
H8AA C8A H8AB 109.5 . . ?
H8AA C8A H8AC 109.5 . . ?
H8AB C8A H8AC 109.5 . . ?

loop_
_geom_bond_atom_site_label_1
_geom_bond_atom_site_label_2
_geom_bond_distance
_geom_bond_site_symmetry_2
_geom_bond_publ_flag
S1 N2 1.653(4) . ?
S1 N1A 1.639(8) . ?
S1 N1B 1.616(8) . ?
S1 O1 1.405(7) . ?
S1 O2 1.440(7) . ?
S1 O2A 1.452(6) . ?
S1 O1A 1.421(7) . ?
N2 C3A 1.453(9) . ?
N2 C3B 1.427(10) . ?
N2 C7A 1.425(19) . ?
N2 C7B 1.463(17) . ?
C2 H2AA 0.9700 . ?
C2 H2AB 0.9700 . ?
C2 H2BC 0.9700 . ?
C2 H2BD 0.9700 . ?
C2 C3A 1.546(9) . ?
C2 C3B 1.628(10) . ?
C2 C1A 1.618(13) . ?
C2 C1B 1.486(12) . ?
C6 H6AA 0.9700 . ?
C6 H6AB 0.9700 . ?
C6 H6BC 0.9700 . ?
C6 H6BD 0.9700 . ?
C6 C5A 1.497(12) . ?
C6 C5B 1.435(11) . ?
C6 C7A 1.49(2) . ?
C6 C7B 1.465(18) . ?
C8B H8BA 0.9600 . ?
C8B H8BB 0.9600 . ?
C8B H8BC 0.9600 . ?
C8B C1B 1.47(3) . ?
N1A C1A 1.464(14) . ?
N1A H1A 0.996(14) . ?
C3A H3A 0.9800 . ?
C3A C4A 1.514(17) . ?
N1B C1B 1.488(14) . ?
N1B H1B 1.000(14) . ?
C3B H3B 0.9800 . ?
C3B C4B 1.504(17) . ?
C5A H5AA 0.9700 . ?
C5A H5AB 0.9700 . ?
C5A C4A 1.527(19) . ?
C5B H5BA 0.9700 . ?
C5B H5BB 0.9700 . ?
C5B C4B 1.507(17) . ?
C1A H1AA 0.9800 . ?
C1A C8A 1.54(3) . ?
C4B H4BA 0.9700 . ?
C4B H4BB 0.9700 . ?
C4A H4AA 0.9700 . ?
C4A H4AB 0.9700 . ?
C1B H1BA 0.9800 . ?
C7A H7AA 0.9700 . ?
C7A H7AB 0.9700 . ?
C7B H7BA 0.9700 . ?
C7B H7BB 0.9700 . ?
C8A H8AA 0.9600 . ?
C8A H8AB 0.9600 . ?
C8A H8AC 0.9600 . ?

loop_
_twin_individual_id
_twin_individual_mass_fraction_refined
_oxdiff_twin_reflns_isolated
_oxdiff_twin_reflns_overlapped
_twin_individual_twin_lattice_type
_twin_individual_twin_matrix_11
_twin_individual_twin_matrix_12
_twin_individual_twin_matrix_13
_twin_individual_twin_matrix_21
_twin_individual_twin_matrix_22
_twin_individual_twin_matrix_23
_twin_individual_twin_matrix_31
_twin_individual_twin_matrix_32
_twin_individual_twin_matrix_33
1 0.549(3) 4339 3219 ref 1.0000 0.0000 0.0000 0.0000 1.0000 0.0000 0.0000 0.0000 1.0000
2 0.451(3) 4359 3219 nmt -0.9998 -0.0011 -0.4643 0.0019 -0.9999 0.0003 -0.0002 0.0003 0.9996

loop_
_exptl_oxdiff_crystal_face_indexfrac_h
_exptl_oxdiff_crystal_face_indexfrac_k
_exptl_oxdiff_crystal_face_indexfrac_l
_exptl_oxdiff_crystal_face_x
_exptl_oxdiff_crystal_face_y
_exptl_oxdiff_crystal_face_z
-1.9998 8.0033 -0.0018 0.4270 0.2356 0.8835
1.9998 -8.0033 0.0018 -0.4270 -0.2356 -0.8835
-0.7995 -0.0014 6.0022 -0.1388 0.9723 -0.2405
0.7995 0.0014 -6.0022 0.1388 -0.9723 0.2405
4.9941 -0.0101 0.0034 -0.9422 -0.0111 0.0538
-4.9941 0.0101 -0.0034 0.9422 0.0111 -0.0538
